data_4309580
loop_
_publ_author_name
'Martha Baskett'
'Paul M. Lahti'
'Armando Paduan-Filho'
'Nei F. Oliveira'

_publ_contact_author_address
;
[a]Department of Chemistry, University of Massachusetts,
Amherst, MA  01003 USA
[b]Instituto de Fisica, Universidade de S\~ao Paulo, S. P., 
Brazil
;
_publ_contact_author_email 'lahti@chem.umass.edu '
_publ_contact_author_fax '1-413-545-4490 '
_publ_contact_author_name
;
Martha Baskett, Paul M. Lahti,[a]
 Armando Paduan-Filho, Nei F. Oliveira Jr. [b]
;
_publ_contact_author_phone '1-413-545-4890 '
_publ_section_title
;
Cyclic M2(RL)2 Coordination Complexes of
5-(3-[N-tert-Butyl-N-aminoxyl]phenyl)pyrimidine with Paramagnetic
Transition Metal Dications
;
_journal_name_full 'Inorganic Chemistry'
_journal_page_first 6725
_journal_page_last 6735
_journal_paper_doi 10.1021/ic050435t
_journal_volume 44
_journal_year 2005
_chemical_formula_sum 'C48 H36 Cu2 F24 N6 O10'
_chemical_formula_weight 1439.91
_chemical_melting_point 105.0(10)
_chemical_name_systematic
; 
 ? 
;
_space_group_IT_number 2
_symmetry_cell_setting triclinic
_symmetry_space_group_name_Hall '-P 1'
_symmetry_space_group_name_H-M 'P -1'
_atom_sites_solution_hydrogens geom
_atom_sites_solution_primary direct
_atom_sites_solution_secondary difmap
_audit_creation_method SHELXL-97
_cell_angle_alpha 76.6264(6)
_cell_angle_beta 81.6717(6)
_cell_angle_gamma 82.5520(9)
_cell_formula_units_Z 2
_cell_length_a 9.6557(2)
_cell_length_b 16.0424(3)
_cell_length_c 19.6212(4)
_cell_measurement_reflns_used 9877
_cell_measurement_temperature 299(2)
_cell_measurement_theta_max 25.03
_cell_measurement_theta_min 4.08
_cell_volume 2911.11(10)
_computing_structure_refinement 'SHELXL-97 (Sheldrick, 1997)'
_computing_structure_solution 'SHELXS-97 (Sheldrick, 1990)'
_diffrn_ambient_temperature 299(2)
_diffrn_measured_fraction_theta_full 0.989
_diffrn_measured_fraction_theta_max 0.989
_diffrn_measurement_device_type 'Nonius KappaCCD area detector'
_diffrn_radiation_monochromator graphite
_diffrn_radiation_source 'fine-focus sealed tube'
_diffrn_radiation_type MoK\a
_diffrn_radiation_wavelength 0.71073
_diffrn_reflns_av_R_equivalents 0.0324
_diffrn_reflns_av_sigmaI/netI 0.0576
_diffrn_reflns_limit_h_max 10
_diffrn_reflns_limit_h_min -11
_diffrn_reflns_limit_k_max 18
_diffrn_reflns_limit_k_min -19
_diffrn_reflns_limit_l_max 22
_diffrn_reflns_limit_l_min -23
_diffrn_reflns_number 18349
_diffrn_reflns_theta_full 25.05
_diffrn_reflns_theta_max 25.05
_diffrn_reflns_theta_min 4.08
_exptl_absorpt_coefficient_mu 0.867
_exptl_absorpt_correction_T_max 0.9787
_exptl_absorpt_correction_T_min 0.4778
_exptl_crystal_colour yellow
_exptl_crystal_density_diffrn 1.643
_exptl_crystal_density_method 'not measured'
_exptl_crystal_description needle
_exptl_crystal_F_000 1440
_exptl_crystal_size_max 1.00
_exptl_crystal_size_mid 0.10
_exptl_crystal_size_min 0.03
_refine_diff_density_max 0.808
_refine_diff_density_min -0.739
_refine_diff_density_rms 0.078
_refine_ls_extinction_method none
_refine_ls_goodness_of_fit_ref 1.026
_refine_ls_hydrogen_treatment mixed
_refine_ls_matrix_type full
_refine_ls_number_parameters 799
_refine_ls_number_reflns 10202
_refine_ls_number_restraints 0
_refine_ls_restrained_S_all 1.026
_refine_ls_R_factor_all 0.1111
_refine_ls_R_factor_gt 0.0793
_refine_ls_shift/su_max 0.005
_refine_ls_shift/su_mean 0.000
_refine_ls_structure_factor_coef Fsqd
_refine_ls_weighting_details 'calc w=1/[\s^2^(Fo^2^)+(0.0876P)^2^+7.8668P] where P=(Fo^2^+2Fc^2^)/3'
_refine_ls_weighting_scheme calc
_refine_ls_wR_factor_gt 0.1932
_refine_ls_wR_factor_ref 0.2140
_reflns_number_gt 7210
_reflns_number_total 10202
_reflns_threshold_expression >2sigma(I)
_cod_data_source_file ic050435tsi20050701_125819_1.cif
_cod_data_source_block Baskett_Cu_Complex_299K
_cod_depositor_comments
;
The following automatic conversions were performed:
_chemical_melting_point value '104-106' changed to '105.0(10)' - took
average value and fixed precision.
Automatic conversion script
Id: cif_fix_values 1391 2010-09-07 12:51:13Z saulius 

The following automatic conversions were performed:
'_symmetry_cell_setting' value 'Triclinic' changed to 'triclinic'
according to '/home/saulius/struct/CIF-dictionaries/cif_core.dic'
dictionary named 'cif_core.dic' version 2.4.1 from 2010-06-29.

Automatic conversion script
Id: cif_fix_enum 1527 2010-12-29 10:47:43Z saulius 
;
_cod_database_code 4309580

loop_
_symmetry_equiv_pos_as_xyz
'x, y, z'
'-x, -y, -z'

loop_
_atom_site_label
_atom_site_type_symbol
_atom_site_fract_x
_atom_site_fract_y
_atom_site_fract_z
_atom_site_U_iso_or_equiv
_atom_site_adp_type
_atom_site_occupancy
_atom_site_symmetry_multiplicity
_atom_site_calc_flag
_atom_site_refinement_flags
_atom_site_disorder_assembly
_atom_site_disorder_group
Cu1 Cu 0.52944(8) 0.28199(4) 0.09443(3) 0.0526(2) Uani 1 1 d . . .
O1 O 0.7321(6) 0.2114(3) 0.0654(3) 0.0883(15) Uani 1 1 d . . .
O2 O 0.5339(4) 0.2005(3) 0.1905(2) 0.0635(11) Uani 1 1 d . . .
O3 O 0.5594(4) 0.3549(3) -0.0063(2) 0.0652(11) Uani 1 1 d . . .
O4 O 0.4298(4) 0.2047(3) 0.0606(2) 0.0611(10) Uani 1 1 d . . .
O5 O 0.6845(4) 0.6551(2) -0.13423(19) 0.0517(9) Uani 1 1 d . . .
N1 N 0.6116(5) 0.3716(3) 0.1288(2) 0.0453(10) Uani 1 1 d . . .
N2 N 0.6382(5) 0.4353(3) 0.2229(2) 0.0543(11) Uani 1 1 d . . .
N3 N 0.8041(4) 0.6796(3) -0.1283(2) 0.0461(10) Uani 1 1 d . . .
C1 C 0.8673(13) 0.0787(9) 0.0513(7) 0.155(6) Uani 1 1 d . . .
C2 C 0.7542(7) 0.1342(5) 0.0920(4) 0.0729(18) Uani 1 1 d . . .
C3 C 0.6970(8) 0.0893(4) 0.1573(4) 0.079(2) Uani 1 1 d . . .
H3 H 0.7288 0.0314 0.1716 0.095 Uiso 1 1 calc R . .
C4 C 0.5960(7) 0.1255(4) 0.2021(3) 0.0632(16) Uani 1 1 d . . .
C5 C 0.5523(11) 0.0725(6) 0.2741(5) 0.104(3) Uani 1 1 d . . .
C6 C 0.6224(6) 0.3777(4) -0.1281(3) 0.0601(15) Uani 1 1 d . . .
C7 C 0.5521(6) 0.3266(4) -0.0601(3) 0.0515(13) Uani 1 1 d . . .
C8 C 0.4908(6) 0.2539(4) -0.0625(3) 0.0551(14) Uani 1 1 d . . .
H8 H 0.4893 0.2409 -0.1062 0.066 Uiso 1 1 calc R . .
C9 C 0.4320(6) 0.2001(4) -0.0028(3) 0.0526(13) Uani 1 1 d . . .
C10 C 0.3577(7) 0.1266(4) -0.0125(3) 0.0653(16) Uani 1 1 d . . .
C11 C 0.6890(5) 0.4286(3) 0.0847(3) 0.0448(12) Uani 1 1 d . . .
H11 H 0.7073 0.4252 0.0375 0.054 Uiso 1 1 calc R . .
C12 C 0.5896(6) 0.3776(4) 0.1967(3) 0.0521(13) Uani 1 1 d . . .
H12 H 0.5357 0.3378 0.2278 0.063 Uiso 1 1 calc R . .
C13 C 0.7128(6) 0.4930(4) 0.1772(3) 0.0511(13) Uani 1 1 d . . .
H13 H 0.7458 0.5354 0.1941 0.061 Uiso 1 1 calc R . .
C14 C 0.7439(5) 0.4931(3) 0.1061(3) 0.0438(12) Uani 1 1 d . . .
C15 C 0.8224(5) 0.5580(3) 0.0551(3) 0.0438(11) Uani 1 1 d . . .
C16 C 0.7845(5) 0.5875(3) -0.0125(3) 0.0440(11) Uani 1 1 d . . .
H16 H 0.7119 0.5640 -0.0257 0.053 Uiso 1 1 calc R . .
C17 C 0.8527(5) 0.6511(3) -0.0609(3) 0.0423(11) Uani 1 1 d . . .
C18 C 0.9633(6) 0.6852(4) -0.0413(3) 0.0568(14) Uani 1 1 d . . .
H18 H 1.0095 0.7283 -0.0731 0.068 Uiso 1 1 calc R . .
C19 C 1.0032(6) 0.6550(4) 0.0245(3) 0.0627(16) Uani 1 1 d . . .
H19 H 1.0776 0.6776 0.0369 0.075 Uiso 1 1 calc R . .
C20 C 0.9356(6) 0.5914(4) 0.0736(3) 0.0570(14) Uani 1 1 d . . .
H20 H 0.9650 0.5713 0.1181 0.068 Uiso 1 1 calc R . .
C21 C 0.8791(6) 0.7354(4) -0.1926(3) 0.0533(13) Uani 1 1 d . . .
C22 C 0.8062(7) 0.7323(5) -0.2559(3) 0.0702(18) Uani 1 1 d . . .
H22A H 0.7101 0.7565 -0.2495 0.105 Uiso 1 1 calc R . .
H22B H 0.8088 0.6736 -0.2600 0.105 Uiso 1 1 calc R . .
H22C H 0.8538 0.7650 -0.2981 0.105 Uiso 1 1 calc R . .
C23 C 1.0315(7) 0.6980(5) -0.2045(4) 0.0765(19) Uani 1 1 d . . .
H23A H 1.0789 0.6997 -0.1651 0.115 Uiso 1 1 calc R . .
H23B H 1.0774 0.7313 -0.2468 0.115 Uiso 1 1 calc R . .
H23C H 1.0345 0.6395 -0.2090 0.115 Uiso 1 1 calc R . .
C24 C 0.8633(8) 0.8273(4) -0.1821(4) 0.0763(19) Uani 1 1 d . . .
H24A H 0.7652 0.8473 -0.1753 0.114 Uiso 1 1 calc R . .
H24B H 0.9081 0.8637 -0.2231 0.114 Uiso 1 1 calc R . .
H24C H 0.9066 0.8290 -0.1415 0.114 Uiso 1 1 calc R . .
F1 F 0.9252(13) 0.1355(8) -0.0107(7) 0.120(3) Uiso 0.50 1 d P . .
F2 F 0.9833(16) 0.0533(9) 0.0864(8) 0.144(4) Uiso 0.50 1 d P . .
F3 F 0.8254(13) 0.0251(9) 0.0327(7) 0.119(3) Uiso 0.50 1 d P . .
F1A F 0.8731(12) -0.0028(7) 0.0714(6) 0.107(3) Uiso 0.50 1 d P . .
F2A F 0.7870(15) 0.0787(10) -0.0094(8) 0.146(4) Uiso 0.50 1 d P . .
F3A F 0.9716(13) 0.1114(8) 0.0297(7) 0.120(3) Uiso 0.50 1 d P . .
F4 F 0.6153(9) -0.0030(4) 0.2881(3) 0.190(4) Uani 1 1 d . . .
F5 F 0.5754(9) 0.1110(5) 0.3237(3) 0.167(3) Uani 1 1 d . . .
F6 F 0.4155(8) 0.0694(5) 0.2862(4) 0.165(3) Uani 1 1 d . . .
F7 F 0.7553(4) 0.3481(3) -0.1392(2) 0.0991(14) Uani 1 1 d . . .
F8 F 0.6181(5) 0.4599(3) -0.1265(2) 0.0970(14) Uani 1 1 d . . .
F9 F 0.5639(5) 0.3753(3) -0.1842(2) 0.0920(13) Uani 1 1 d . . .
F10 F 0.4294(10) 0.0851(6) -0.0589(5) 0.086(3) Uiso 0.50 1 d P . .
F11 F 0.2246(11) 0.1408(7) 0.0013(6) 0.098(3) Uiso 0.50 1 d P . .
F12 F 0.3954(11) 0.0542(6) 0.0352(5) 0.088(3) Uiso 0.50 1 d P . .
F10A F 0.3827(9) 0.1112(6) -0.0771(5) 0.075(2) Uiso 0.50 1 d P . .
F11A F 0.2291(9) 0.1615(6) -0.0348(5) 0.082(2) Uiso 0.50 1 d P . .
F12A F 0.3226(11) 0.0715(6) 0.0445(5) 0.084(2) Uiso 0.50 1 d P . .
Cu2 Cu 0.00958(10) 0.73546(5) 0.41082(4) 0.0661(3) Uani 1 1 d . . .
O1A O -0.1060(6) 0.7687(3) 0.3326(2) 0.0818(14) Uani 1 1 d . . .
O2A O 0.0559(5) 0.6118(3) 0.3856(2) 0.0798(14) Uani 1 1 d . . .
O3A O -0.0172(6) 0.8647(3) 0.4238(2) 0.0863(15) Uani 1 1 d . . .
O4A O 0.1844(8) 0.7723(4) 0.3413(3) 0.113(2) Uani 1 1 d . . .
O5A O 0.1733(4) 0.2993(3) 0.5148(2) 0.0587(10) Uani 1 1 d . . .
N1A N 0.1124(5) 0.6909(3) 0.4970(2) 0.0530(11) Uani 1 1 d . . .
N2A N 0.1458(6) 0.7035(3) 0.6110(3) 0.0616(13) Uani 1 1 d . . .
N3A N 0.3023(5) 0.2841(3) 0.5284(3) 0.0559(12) Uani 1 1 d . . .
C1A C -0.1848(12) 0.7820(6) 0.2225(5) 0.104(3) Uani 1 1 d . . .
C2A C -0.1014(7) 0.7313(4) 0.2830(3) 0.0638(16) Uani 1 1 d . . .
C3A C -0.0356(7) 0.6517(4) 0.2764(3) 0.0635(16) Uani 1 1 d . . .
H3A H -0.0413 0.6329 0.2355 0.076 Uiso 1 1 calc R . .
C4A C 0.0385(6) 0.5986(4) 0.3276(3) 0.0548(14) Uani 1 1 d . . .
C5A C 0.1086(8) 0.5123(4) 0.3148(4) 0.0700(17) Uani 1 1 d . . .
C6A C -0.0411(12) 1.0137(5) 0.3876(5) 0.103(3) Uani 1 1 d . . .
C7A C 0.0255(8) 0.9262(4) 0.3767(4) 0.0724(18) Uani 1 1 d . . .
C8A C 0.1218(9) 0.9236(4) 0.3189(4) 0.084(2) Uani 1 1 d . . .
H8A H 0.1401 0.9749 0.2872 0.101 Uiso 1 1 calc R . .
C9A C 0.1931(10) 0.8475(6) 0.3056(5) 0.090(2) Uani 1 1 d . . .
C10A C 0.2934(14) 0.8593(10) 0.2356(10) 0.160(6) Uani 1 1 d . . .
C11A C 0.1883(6) 0.6142(3) 0.5067(3) 0.0489(12) Uani 1 1 d . . .
H11A H 0.2046 0.5849 0.4701 0.059 Uiso 1 1 calc R . .
C12A C 0.0948(6) 0.7319(4) 0.5502(3) 0.0588(14) Uani 1 1 d . . .
H12A H 0.0418 0.7853 0.5436 0.071 Uiso 1 1 calc R . .
C13A C 0.2186(6) 0.6260(4) 0.6198(3) 0.0583(15) Uani 1 1 d . . .
H13A H 0.2546 0.6036 0.6626 0.070 Uiso 1 1 calc R . .
C14A C 0.2435(6) 0.5771(4) 0.5691(3) 0.0482(12) Uani 1 1 d . . .
C15A C 0.3205(6) 0.4894(4) 0.5801(3) 0.0510(13) Uani 1 1 d . . .
C16A C 0.2823(6) 0.4273(4) 0.5495(3) 0.0506(13) Uani 1 1 d . . .
H16A H 0.2094 0.4414 0.5214 0.061 Uiso 1 1 calc R . .
C17A C 0.3506(6) 0.3451(4) 0.5599(3) 0.0547(14) Uani 1 1 d . . .
C18A C 0.4600(7) 0.3242(4) 0.6016(4) 0.0704(18) Uani 1 1 d . . .
H18A H 0.5066 0.2690 0.6091 0.085 Uiso 1 1 calc R . .
C19A C 0.4985(7) 0.3852(5) 0.6315(4) 0.077(2) Uani 1 1 d . . .
H19A H 0.5721 0.3710 0.6592 0.092 Uiso 1 1 calc R . .
C20A C 0.4312(7) 0.4671(4) 0.6215(3) 0.0662(17) Uani 1 1 d . . .
H20A H 0.4593 0.5077 0.6424 0.079 Uiso 1 1 calc R . .
C21A C 0.3904(7) 0.2113(5) 0.5023(4) 0.0754(19) Uani 1 1 d . . .
C22A C 0.5315(10) 0.2380(7) 0.4691(6) 0.136(4) Uani 1 1 d . . .
H22D H 0.5765 0.2568 0.5027 0.204 Uiso 1 1 calc R . .
H22E H 0.5206 0.2842 0.4288 0.204 Uiso 1 1 calc R . .
H22F H 0.5883 0.1900 0.4546 0.204 Uiso 1 1 calc R . .
C23A C 0.3117(9) 0.1819(6) 0.4529(5) 0.104(3) Uani 1 1 d . . .
H23D H 0.2215 0.1664 0.4767 0.157 Uiso 1 1 calc R . .
H23E H 0.3644 0.1328 0.4382 0.157 Uiso 1 1 calc R . .
H23F H 0.2989 0.2276 0.4124 0.157 Uiso 1 1 calc R . .
C24A C 0.4039(11) 0.1350(5) 0.5674(6) 0.114(3) Uani 1 1 d . . .
H24D H 0.3120 0.1192 0.5879 0.171 Uiso 1 1 calc R . .
H24E H 0.4490 0.1522 0.6018 0.171 Uiso 1 1 calc R . .
H24F H 0.4591 0.0866 0.5527 0.171 Uiso 1 1 calc R . .
F1B F -0.2385(15) 0.8530(8) 0.2280(7) 0.120(3) Uiso 0.50 1 d P . .
F2B F -0.0929(12) 0.7945(7) 0.1605(6) 0.112(3) Uiso 0.50 1 d P . .
F3B F -0.2720(11) 0.7321(6) 0.2059(6) 0.100(3) Uiso 0.50 1 d P . .
F1C F -0.1832(15) 0.7476(9) 0.1725(7) 0.133(4) Uiso 0.50 1 d P . .
F2C F -0.3090(13) 0.8160(8) 0.2478(6) 0.113(3) Uiso 0.50 1 d P . .
F3C F -0.1241(15) 0.8550(10) 0.1931(7) 0.139(4) Uiso 0.50 1 d P . .
F4A F 0.2444(6) 0.5132(3) 0.2998(4) 0.134(2) Uani 1 1 d . . .
F5A F 0.0673(9) 0.4896(4) 0.2627(4) 0.180(4) Uani 1 1 d . . .
F6A F 0.0892(6) 0.4500(3) 0.3692(3) 0.1242(19) Uani 1 1 d . . .
F7A F -0.1439(9) 1.0152(4) 0.4342(4) 0.190(4) Uani 1 1 d . . .
F8A F 0.0506(8) 1.0614(4) 0.3957(6) 0.190(4) Uani 1 1 d . . .
F9A F -0.0839(9) 1.0629(4) 0.3290(4) 0.177(3) Uani 1 1 d . . .
F10B F 0.2786(15) 0.9286(10) 0.1918(7) 0.126(4) Uiso 0.50 1 d P . .
F11B F 0.264(2) 0.7944(15) 0.2079(11) 0.194(7) Uiso 0.50 1 d P . .
F12B F 0.2335(18) 0.8430(13) 0.1818(9) 0.160(6) Uiso 0.50 1 d P . .
F10C F 0.3991(17) 0.7964(10) 0.2381(8) 0.150(5) Uiso 0.50 1 d P . .
F11C F 0.3490(18) 0.9335(11) 0.2129(9) 0.151(5) Uiso 0.50 1 d P . .
F12C F 0.424(2) 0.8461(16) 0.2538(11) 0.210(8) Uiso 0.50 1 d P . .

loop_
_atom_site_aniso_label
_atom_site_aniso_U_11
_atom_site_aniso_U_22
_atom_site_aniso_U_33
_atom_site_aniso_U_23
_atom_site_aniso_U_13
_atom_site_aniso_U_12
Cu1 0.0725(5) 0.0487(4) 0.0403(4) -0.0076(3) -0.0096(3) -0.0206(3)
O1 0.113(4) 0.078(3) 0.079(3) -0.017(3) -0.003(3) -0.040(3)
O2 0.067(3) 0.049(2) 0.072(3) -0.014(2) -0.010(2) 0.004(2)
O3 0.077(3) 0.075(3) 0.054(2) -0.028(2) 0.002(2) -0.029(2)
O4 0.072(3) 0.068(3) 0.050(2) -0.0195(19) 0.0037(19) -0.030(2)
O5 0.058(2) 0.051(2) 0.048(2) -0.0081(17) -0.0144(17) -0.0078(17)
N1 0.057(3) 0.043(2) 0.037(2) -0.0049(18) -0.0113(19) -0.007(2)
N2 0.072(3) 0.059(3) 0.035(2) -0.012(2) -0.012(2) -0.014(2)
N3 0.049(2) 0.046(2) 0.045(2) -0.0085(19) -0.0089(19) -0.008(2)
C1 0.150(9) 0.199(12) 0.165(10) -0.124(10) 0.080(8) -0.150(10)
C2 0.076(4) 0.072(5) 0.079(5) -0.034(4) 0.006(4) -0.025(4)
C3 0.086(5) 0.054(4) 0.088(5) -0.014(4) 0.003(4) 0.007(3)
C4 0.074(4) 0.053(4) 0.060(4) -0.007(3) -0.011(3) -0.001(3)
C5 0.113(7) 0.087(6) 0.087(6) 0.004(5) 0.008(5) 0.017(5)
C6 0.060(4) 0.066(4) 0.056(4) -0.015(3) -0.003(3) -0.012(3)
C7 0.048(3) 0.062(3) 0.047(3) -0.019(3) -0.003(2) -0.004(3)
C8 0.061(3) 0.063(4) 0.049(3) -0.024(3) -0.003(3) -0.016(3)
C9 0.047(3) 0.057(3) 0.060(4) -0.026(3) -0.005(3) -0.007(3)
C10 0.069(4) 0.070(4) 0.063(4) -0.033(3) 0.004(3) -0.012(3)
C11 0.052(3) 0.045(3) 0.039(3) -0.010(2) -0.010(2) -0.004(2)
C12 0.064(3) 0.054(3) 0.039(3) -0.005(2) -0.010(2) -0.012(3)
C13 0.064(3) 0.055(3) 0.041(3) -0.016(2) -0.015(3) -0.010(3)
C14 0.049(3) 0.044(3) 0.042(3) -0.009(2) -0.016(2) -0.005(2)
C15 0.049(3) 0.043(3) 0.044(3) -0.014(2) -0.010(2) -0.009(2)
C16 0.045(3) 0.046(3) 0.045(3) -0.014(2) -0.011(2) -0.008(2)
C17 0.049(3) 0.040(3) 0.039(3) -0.009(2) -0.005(2) -0.006(2)
C18 0.058(3) 0.056(3) 0.059(4) -0.011(3) -0.003(3) -0.022(3)
C19 0.060(4) 0.079(4) 0.059(4) -0.019(3) -0.011(3) -0.030(3)
C20 0.059(3) 0.068(4) 0.051(3) -0.015(3) -0.017(3) -0.017(3)
C21 0.057(3) 0.051(3) 0.043(3) -0.001(2) 0.004(2) -0.004(3)
C22 0.076(4) 0.085(5) 0.043(3) -0.006(3) -0.005(3) 0.000(4)
C23 0.059(4) 0.103(5) 0.058(4) -0.010(4) 0.001(3) 0.004(4)
C24 0.092(5) 0.057(4) 0.072(4) -0.001(3) 0.005(4) -0.020(3)
F4 0.271(9) 0.099(4) 0.122(5) 0.048(4) 0.043(5) 0.064(5)
F5 0.222(8) 0.198(7) 0.072(4) -0.034(4) -0.005(4) 0.002(6)
F6 0.128(5) 0.164(6) 0.151(6) 0.049(5) 0.029(4) -0.024(4)
F7 0.065(2) 0.129(4) 0.081(3) 0.008(3) 0.013(2) -0.005(2)
F8 0.141(4) 0.066(3) 0.083(3) -0.010(2) -0.002(3) -0.028(3)
F9 0.113(3) 0.112(3) 0.052(2) -0.005(2) -0.021(2) -0.026(3)
Cu2 0.1003(6) 0.0451(4) 0.0602(5) -0.0147(3) -0.0357(4) 0.0008(4)
O1A 0.112(4) 0.070(3) 0.069(3) -0.027(2) -0.039(3) 0.025(3)
O2A 0.103(4) 0.085(3) 0.056(3) -0.028(2) -0.033(2) 0.020(3)
O3A 0.129(4) 0.067(3) 0.063(3) 0.003(2) -0.014(3) -0.039(3)
O4A 0.162(6) 0.061(3) 0.124(5) -0.030(3) -0.062(4) 0.022(3)
O5A 0.064(3) 0.060(2) 0.055(2) -0.0078(19) -0.0147(19) -0.0153(19)
N1A 0.063(3) 0.052(3) 0.048(3) -0.013(2) -0.013(2) -0.009(2)
N2A 0.075(3) 0.067(3) 0.046(3) -0.019(2) -0.012(2) -0.005(3)
N3A 0.060(3) 0.054(3) 0.054(3) -0.007(2) -0.010(2) -0.014(2)
C1A 0.157(9) 0.086(6) 0.078(5) -0.045(5) -0.028(6) 0.024(6)
C2A 0.073(4) 0.066(4) 0.053(4) -0.012(3) -0.019(3) 0.004(3)
C3A 0.084(4) 0.067(4) 0.045(3) -0.020(3) -0.020(3) 0.002(3)
C4A 0.065(4) 0.057(3) 0.046(3) -0.017(3) -0.007(3) -0.006(3)
C5A 0.080(5) 0.057(4) 0.075(5) -0.020(3) -0.008(4) -0.007(3)
C6A 0.140(8) 0.065(5) 0.092(6) -0.010(5) 0.033(6) -0.028(5)
C7A 0.101(5) 0.050(3) 0.068(4) -0.007(3) -0.013(4) -0.021(3)
C8A 0.111(6) 0.055(4) 0.074(5) -0.004(3) 0.010(4) -0.006(4)
C9A 0.106(6) 0.080(6) 0.090(6) -0.038(5) -0.022(5) 0.010(5)
C10A 0.119(9) 0.145(11) 0.254(18) -0.127(13) -0.060(11) 0.048(9)
C11A 0.060(3) 0.048(3) 0.043(3) -0.011(2) -0.012(2) -0.009(3)
C12A 0.068(4) 0.059(3) 0.053(3) -0.017(3) -0.011(3) -0.006(3)
C13A 0.071(4) 0.068(4) 0.040(3) -0.011(3) -0.012(3) -0.015(3)
C14A 0.049(3) 0.057(3) 0.040(3) -0.006(2) -0.008(2) -0.018(2)
C15A 0.052(3) 0.057(3) 0.043(3) -0.004(2) -0.011(2) -0.011(3)
C16A 0.056(3) 0.057(3) 0.041(3) -0.006(2) -0.012(2) -0.015(3)
C17A 0.061(3) 0.056(3) 0.049(3) -0.007(3) -0.011(3) -0.013(3)
C18A 0.072(4) 0.063(4) 0.078(4) -0.011(3) -0.031(4) 0.004(3)
C19A 0.075(4) 0.078(5) 0.087(5) -0.022(4) -0.043(4) 0.002(4)
C20A 0.073(4) 0.068(4) 0.066(4) -0.016(3) -0.031(3) -0.009(3)
C21A 0.067(4) 0.073(4) 0.093(5) -0.032(4) -0.001(4) -0.014(3)
C22A 0.092(6) 0.148(9) 0.188(11) -0.095(8) 0.052(7) -0.052(6)
C23A 0.100(6) 0.121(7) 0.112(7) -0.066(6) 0.005(5) -0.028(5)
C24A 0.124(7) 0.066(5) 0.143(9) -0.009(5) -0.022(6) 0.002(5)
F4A 0.091(3) 0.088(3) 0.208(6) -0.041(4) 0.035(4) -0.002(3)
F5A 0.289(9) 0.104(4) 0.191(6) -0.100(4) -0.134(7) 0.066(5)
F6A 0.140(4) 0.067(3) 0.136(4) 0.015(3) 0.019(3) -0.009(3)
F7A 0.229(8) 0.110(5) 0.192(7) -0.038(4) 0.118(6) -0.023(5)
F8A 0.167(6) 0.114(5) 0.323(11) -0.127(6) 0.003(7) -0.034(5)
F9A 0.213(8) 0.102(4) 0.173(7) -0.001(5) 0.016(6) 0.046(5)

loop_
_atom_type_symbol
_atom_type_description
_atom_type_scat_dispersion_real
_atom_type_scat_dispersion_imag
_atom_type_scat_source
C C 0.0033 0.0016 'International Tables Vol C Tables 4.2.6.8 and 6.1.1.4'
H H 0.0000 0.0000 'International Tables Vol C Tables 4.2.6.8 and 6.1.1.4'
N N 0.0061 0.0033 'International Tables Vol C Tables 4.2.6.8 and 6.1.1.4'
O O 0.0106 0.0060 'International Tables Vol C Tables 4.2.6.8 and 6.1.1.4'
F F 0.0171 0.0103 'International Tables Vol C Tables 4.2.6.8 and 6.1.1.4'
Cu Cu 0.3201 1.2651 'International Tables Vol C Tables 4.2.6.8 and 6.1.1.4'

loop_
_geom_angle_atom_site_label_1
_geom_angle_atom_site_label_2
_geom_angle_atom_site_label_3
_geom_angle
_geom_angle_site_symmetry_1
_geom_angle_site_symmetry_3
_geom_angle_publ_flag
O4 Cu1 N1 173.20(18) . . ?
O4 Cu1 O2 91.79(17) . . ?
N1 Cu1 O2 90.80(17) . . ?
O4 Cu1 O3 89.63(16) . . ?
N1 Cu1 O3 88.89(16) . . ?
O2 Cu1 O3 170.16(17) . . ?
O4 Cu1 O1 90.62(18) . . ?
N1 Cu1 O1 95.86(18) . . ?
O2 Cu1 O1 85.34(18) . . ?
O3 Cu1 O1 84.91(19) . . ?
O4 Cu1 O5 88.25(16) . 2_665 ?
N1 Cu1 O5 85.50(16) . 2_665 ?
O2 Cu1 O5 89.21(15) . 2_665 ?
O3 Cu1 O5 100.57(16) . 2_665 ?
O1 Cu1 O5 174.40(16) . 2_665 ?
C2 O1 Cu1 119.5(5) . . ?
C4 O2 Cu1 125.6(4) . . ?
C7 O3 Cu1 123.0(4) . . ?
C9 O4 Cu1 126.0(4) . . ?
N3 O5 Cu1 124.0(3) . 2_665 ?
C11 N1 C12 116.9(4) . . ?
C11 N1 Cu1 121.2(3) . . ?
C12 N1 Cu1 121.9(4) . . ?
C12 N2 C13 116.5(5) . . ?
O5 N3 C17 116.1(4) . . ?
O5 N3 C21 118.0(4) . . ?
C17 N3 C21 126.0(4) . . ?
F3 C1 F3A 128.1(12) . . ?
F3 C1 F1A 45.3(8) . . ?
F3A C1 F1A 119.4(15) . . ?
F3 C1 F2 114.9(17) . . ?
F3A C1 F2 60.1(9) . . ?
F1A C1 F2 73.4(14) . . ?
F3 C1 F1 106.6(12) . . ?
F3A C1 F1 41.1(7) . . ?
F1A C1 F1 133.6(11) . . ?
F2 C1 F1 100.6(9) . . ?
F3 C1 F2A 47.0(9) . . ?
F3A C1 F2A 109.7(13) . . ?
F1A C1 F2A 92.3(8) . . ?
F2 C1 F2A 150.8(12) . . ?
F1 C1 F2A 70.7(10) . . ?
F3 C1 C2 115.3(10) . . ?
F3A C1 C2 113.6(10) . . ?
F1A C1 C2 118.1(9) . . ?
F2 C1 C2 110.8(10) . . ?
F1 C1 C2 107.2(11) . . ?
F2A C1 C2 98.3(11) . . ?
O1 C2 C3 128.0(7) . . ?
O1 C2 C1 117.8(8) . . ?
C3 C2 C1 114.1(8) . . ?
C4 C3 C2 123.9(6) . . ?
O2 C4 C3 127.5(6) . . ?
O2 C4 C5 113.7(6) . . ?
C3 C4 C5 118.8(6) . . ?
F4 C5 F6 110.1(10) . . ?
F4 C5 F5 106.3(9) . . ?
F6 C5 F5 101.9(8) . . ?
F4 C5 C4 115.3(8) . . ?
F6 C5 C4 111.9(8) . . ?
F5 C5 C4 110.4(8) . . ?
F7 C6 F9 106.8(5) . . ?
F7 C6 F8 107.7(5) . . ?
F9 C6 F8 106.3(5) . . ?
F7 C6 C7 110.7(5) . . ?
F9 C6 C7 113.4(5) . . ?
F8 C6 C7 111.6(5) . . ?
O3 C7 C8 127.0(5) . . ?
O3 C7 C6 114.5(5) . . ?
C8 C7 C6 118.5(5) . . ?
C9 C8 C7 122.7(5) . . ?
O4 C9 C8 128.0(5) . . ?
O4 C9 C10 114.2(5) . . ?
C8 C9 C10 117.9(5) . . ?
F11 C10 F12A 73.9(8) . . ?
F11 C10 F10 128.7(8) . . ?
F12A C10 F10 108.7(8) . . ?
F11 C10 F10A 107.0(8) . . ?
F12A C10 F10A 125.7(8) . . ?
F10 C10 F10A 28.8(5) . . ?
F11 C10 F12 105.3(8) . . ?
F12A C10 F12 32.1(5) . . ?
F10 C10 F12 84.1(7) . . ?
F10A C10 F12 109.6(7) . . ?
F11 C10 F11A 30.5(5) . . ?
F12A C10 F11A 102.7(8) . . ?
F10 C10 F11A 109.5(8) . . ?
F10A C10 F11A 82.2(7) . . ?
F12 C10 F11A 131.8(8) . . ?
F11 C10 C9 111.2(7) . . ?
F12A C10 C9 115.3(6) . . ?
F10 C10 C9 112.7(6) . . ?
F10A C10 C9 114.3(6) . . ?
F12 C10 C9 109.0(6) . . ?
F11A C10 C9 107.4(6) . . ?
N1 C11 C14 122.8(5) . . ?
N2 C12 N1 125.4(5) . . ?
N2 C13 C14 123.6(5) . . ?
C13 C14 C11 114.8(5) . . ?
C13 C14 C15 123.8(5) . . ?
C11 C14 C15 121.3(4) . . ?
C16 C15 C20 118.9(5) . . ?
C16 C15 C14 119.9(4) . . ?
C20 C15 C14 121.2(5) . . ?
C17 C16 C15 121.3(5) . . ?
C16 C17 C18 119.2(5) . . ?
C16 C17 N3 117.7(4) . . ?
C18 C17 N3 123.1(5) . . ?
C19 C18 C17 119.7(5) . . ?
C18 C19 C20 121.7(5) . . ?
C19 C20 C15 119.1(5) . . ?
N3 C21 C24 108.6(5) . . ?
N3 C21 C23 109.5(5) . . ?
C24 C21 C23 113.4(6) . . ?
N3 C21 C22 107.2(5) . . ?
C24 C21 C22 109.4(5) . . ?
C23 C21 C22 108.5(5) . . ?
F3A F1 C1 54.8(11) . . ?
F3A F1 F2A 109.2(14) . . ?
C1 F1 F2A 56.9(8) . . ?
F3A F2 C1 52.5(8) . . ?
F3A F2 F1A 94.5(12) . . ?
C1 F2 F1A 50.5(8) . . ?
F1A F3 F2A 158.4(19) . . ?
F1A F3 C1 74.4(14) . . ?
F2A F3 C1 84.1(15) . . ?
F3 F1A C1 60.3(11) . . ?
F3 F1A F2 112.5(14) . . ?
C1 F1A F2 56.1(9) . . ?
F3 F2A C1 48.9(10) . . ?
F3 F2A F1 92.3(12) . . ?
C1 F2A F1 52.4(7) . . ?
F1 F3A C1 84.1(15) . . ?
F1 F3A F2 149.7(17) . . ?
C1 F3A F2 67.4(12) . . ?
F10A F10 C10 76.7(13) . . ?
F11A F11 C10 83.1(14) . . ?
F11A F11 F12A 132.7(16) . . ?
C10 F11 F12A 53.4(6) . . ?
F12A F12 C10 68.7(12) . . ?
F10 F10A C10 74.4(13) . . ?
F11 F11A C10 66.4(13) . . ?
F12 F12A C10 79.2(12) . . ?
F12 F12A F11 130.6(15) . . ?
C10 F12A F11 52.7(6) . . ?
O1A Cu2 N1A 173.2(2) . . ?
O1A Cu2 O4A 89.7(2) . . ?
N1A Cu2 O4A 96.3(2) . . ?
O1A Cu2 O3A 90.04(19) . . ?
N1A Cu2 O3A 93.68(19) . . ?
O4A Cu2 O3A 85.2(2) . . ?
O1A Cu2 O2A 88.01(17) . . ?
N1A Cu2 O2A 89.04(17) . . ?
O4A Cu2 O2A 87.3(2) . . ?
O3A Cu2 O2A 172.2(2) . . ?
O1A Cu2 O5A 91.0(2) . 2_566 ?
N1A Cu2 O5A 83.15(17) . 2_566 ?
O4A Cu2 O5A 178.00(19) . 2_566 ?
O3A Cu2 O5A 92.95(18) . 2_566 ?
O2A Cu2 O5A 94.59(18) . 2_566 ?
C2A O1A Cu2 126.4(4) . . ?
C4A O2A Cu2 122.5(4) . . ?
C7A O3A Cu2 122.9(5) . . ?
C9A O4A Cu2 123.1(6) . . ?
N3A O5A Cu2 125.6(3) . 2_566 ?
C11A N1A C12A 117.0(5) . . ?
C11A N1A Cu2 121.0(4) . . ?
C12A N1A Cu2 121.6(4) . . ?
C12A N2A C13A 116.1(5) . . ?
O5A N3A C17A 115.9(5) . . ?
O5A N3A C21A 117.4(5) . . ?
C17A N3A C21A 126.3(5) . . ?
F1B C1A F1C 127.3(12) . . ?
F1B C1A F2C 43.3(7) . . ?
F1C C1A F2C 116.8(12) . . ?
F1B C1A F3C 56.3(8) . . ?
F1C C1A F3C 103.5(12) . . ?
F2C C1A F3C 99.2(10) . . ?
F1B C1A F3B 114.4(12) . . ?
F1C C1A F3B 46.3(7) . . ?
F2C C1A F3B 79.2(10) . . ?
F3C C1A F3B 138.7(10) . . ?
F1B C1A F2B 105.7(11) . . ?
F1C C1A F2B 53.6(8) . . ?
F2C C1A F2B 138.5(10) . . ?
F3C C1A F2B 54.9(8) . . ?
F3B C1A F2B 99.5(8) . . ?
F1B C1A C2A 116.2(9) . . ?
F1C C1A C2A 116.4(9) . . ?
F2C C1A C2A 110.8(8) . . ?
F3C C1A C2A 108.0(10) . . ?
F3B C1A C2A 111.1(8) . . ?
F2B C1A C2A 108.3(9) . . ?
O1A C2A C3A 128.9(6) . . ?
O1A C2A C1A 114.1(6) . . ?
C3A C2A C1A 116.9(6) . . ?
C2A C3A C4A 122.9(5) . . ?
O2A C4A C3A 127.8(6) . . ?
O2A C4A C5A 113.3(5) . . ?
C3A C4A C5A 118.8(5) . . ?
F5A C5A F6A 106.7(7) . . ?
F5A C5A F4A 105.4(7) . . ?
F6A C5A F4A 105.9(6) . . ?
F5A C5A C4A 113.8(6) . . ?
F6A C5A C4A 112.9(6) . . ?
F4A C5A C4A 111.4(6) . . ?
F7A C6A F8A 110.1(9) . . ?
F7A C6A F9A 105.9(10) . . ?
F8A C6A F9A 97.6(8) . . ?
F7A C6A C7A 117.3(7) . . ?
F8A C6A C7A 112.2(9) . . ?
F9A C6A C7A 111.9(8) . . ?
O3A C7A C8A 128.5(7) . . ?
O3A C7A C6A 113.7(7) . . ?
C8A C7A C6A 117.8(6) . . ?
C7A C8A C9A 122.5(7) . . ?
O4A C9A C8A 128.8(9) . . ?
O4A C9A C10A 117.5(9) . . ?
C8A C9A C10A 113.7(9) . . ?
F10B C10A F11C 39.2(10) . . ?
F10B C10A F10C 129.5(18) . . ?
F11C C10A F10C 107.5(15) . . ?
F10B C10A F12C 109.8(18) . . ?
F11C C10A F12C 73.1(14) . . ?
F10C C10A F12C 43.3(11) . . ?
F10B C10A F11B 109.3(18) . . ?
F11C C10A F11B 138(2) . . ?
F10C C10A F11B 68.5(12) . . ?
F12C C10A F11B 111.6(16) . . ?
F10B C10A F12B 73.0(15) . . ?
F11C C10A F12B 108.2(19) . . ?
F10C C10A F12B 98.0(13) . . ?
F12C C10A F12B 134.1(16) . . ?
F11B C10A F12B 37.3(10) . . ?
F10B C10A C9A 118.0(10) . . ?
F11C C10A C9A 117.6(11) . . ?
F10C C10A C9A 111.4(15) . . ?
F12C C10A C9A 106.3(15) . . ?
F11B C10A C9A 101.6(15) . . ?
F12B C10A C9A 112.2(13) . . ?
N1A C11A C14A 122.2(5) . . ?
N2A C12A N1A 125.7(6) . . ?
N2A C13A C14A 123.6(5) . . ?
C13A C14A C11A 115.4(5) . . ?
C13A C14A C15A 123.5(5) . . ?
C11A C14A C15A 121.2(5) . . ?
C16A C15A C20A 118.4(5) . . ?
C16A C15A C14A 120.2(5) . . ?
C20A C15A C14A 121.4(5) . . ?
C17A C16A C15A 121.3(5) . . ?
C16A C17A C18A 119.4(5) . . ?
C16A C17A N3A 117.9(5) . . ?
C18A C17A N3A 122.7(5) . . ?
C19A C18A C17A 119.6(6) . . ?
C18A C19A C20A 121.5(6) . . ?
C19A C20A C15A 119.9(6) . . ?
C22A C21A N3A 110.4(6) . . ?
C22A C21A C23A 113.0(7) . . ?
N3A C21A C23A 108.6(6) . . ?
C22A C21A C24A 111.1(8) . . ?
N3A C21A C24A 106.9(6) . . ?
C23A C21A C24A 106.6(7) . . ?
F2C F1B C1A 75.0(13) . . ?
F2C F1B F3C 141.7(18) . . ?
C1A F1B F3C 67.5(11) . . ?
F1C F2B F3C 111.3(13) . . ?
F1C F2B C1A 56.3(9) . . ?
F3C F2B C1A 60.9(9) . . ?
F1C F3B C1A 60.4(10) . . ?
F1C F3B F2C 102.9(12) . . ?
C1A F3B F2C 49.8(7) . . ?
F3B F1C F2B 142.5(17) . . ?
F3B F1C C1A 73.3(12) . . ?
F2B F1C C1A 70.2(11) . . ?
F1B F2C C1A 61.7(11) . . ?
F1B F2C F3B 105.2(13) . . ?
C1A F2C F3B 51.0(7) . . ?
F1B F3C F2B 113.9(14) . . ?
F1B F3C C1A 56.2(9) . . ?
F2B F3C C1A 64.2(9) . . ?
F11C F10B C10A 75.5(17) . . ?
F11C F10B F12B 126(2) . . ?
C10A F10B F12B 57.1(11) . . ?
F12B F11B C10A 72(2) . . ?
F12B F11B F10C 115(3) . . ?
C10A F11B F10C 55.1(11) . . ?
F11B F12B C10A 71(2) . . ?
F11B F12B F10B 119(3) . . ?
C10A F12B F10B 49.9(10) . . ?
F12C F10C C10A 68.5(18) . . ?
F12C F10C F11B 125(2) . . ?
C10A F10C F11B 56.4(11) . . ?
F10B F11C C10A 65.3(16) . . ?
F10B F11C F12C 116(2) . . ?
C10A F11C F12C 53.8(11) . . ?
F10C F12C C10A 68.2(18) . . ?
F10C F12C F11C 111(2) . . ?
C10A F12C F11C 53.0(12) . . ?

loop_
_geom_bond_atom_site_label_1
_geom_bond_atom_site_label_2
_geom_bond_distance
_geom_bond_site_symmetry_2
_geom_bond_publ_flag
Cu1 O4 1.945(4) . ?
Cu1 N1 2.013(4) . ?
Cu1 O2 2.033(4) . ?
Cu1 O3 2.052(4) . ?
Cu1 O1 2.200(6) . ?
Cu1 O5 2.292(4) 2_665 ?
O1 C2 1.232(8) . ?
O2 C4 1.259(7) . ?
O3 C7 1.257(6) . ?
O4 C9 1.258(7) . ?
O5 N3 1.296(5) . ?
O5 Cu1 2.292(4) 2_665 ?
N1 C11 1.329(6) . ?
N1 C12 1.341(7) . ?
N2 C12 1.321(7) . ?
N2 C13 1.335(7) . ?
N3 C17 1.421(6) . ?
N3 C21 1.516(7) . ?
C1 F3 1.146(13) . ?
C1 F3A 1.175(13) . ?
C1 F1A 1.271(16) . ?
C1 F2 1.368(18) . ?
C1 F1 1.431(16) . ?
C1 F2A 1.513(19) . ?
C1 C2 1.564(13) . ?
C2 C3 1.392(10) . ?
C3 C4 1.379(9) . ?
C4 C5 1.504(10) . ?
C5 F4 1.272(10) . ?
C5 F6 1.313(11) . ?
C5 F5 1.323(12) . ?
C6 F7 1.315(7) . ?
C6 F9 1.318(7) . ?
C6 F8 1.320(7) . ?
C6 C7 1.513(8) . ?
C7 C8 1.386(8) . ?
C8 C9 1.382(8) . ?
C9 C10 1.518(8) . ?
C10 F11 1.276(12) . ?
C10 F12A 1.287(11) . ?
C10 F10 1.315(11) . ?
C10 F10A 1.329(10) . ?
C10 F12 1.357(11) . ?
C10 F11A 1.383(11) . ?
C11 C14 1.390(7) . ?
C13 C14 1.384(7) . ?
C14 C15 1.471(7) . ?
C15 C16 1.388(7) . ?
C15 C20 1.404(7) . ?
C16 C17 1.387(7) . ?
C17 C18 1.399(7) . ?
C18 C19 1.363(8) . ?
C19 C20 1.390(8) . ?
C21 C24 1.521(9) . ?
C21 C23 1.522(8) . ?
C21 C22 1.528(8) . ?
F1 F3A 0.946(14) . ?
F1 F2A 1.705(18) . ?
F2 F3A 1.284(16) . ?
F2 F1A 1.579(18) . ?
F3 F1A 0.937(14) . ?
F3 F2A 1.113(15) . ?
F10 F10A 0.659(11) . ?
F11 F11A 0.707(12) . ?
F11 F12A 1.540(14) . ?
F12 F12A 0.734(11) . ?
Cu2 O1A 1.962(4) . ?
Cu2 N1A 2.026(4) . ?
Cu2 O4A 2.068(8) . ?
Cu2 O3A 2.124(5) . ?
Cu2 O2A 2.131(5) . ?
Cu2 O5A 2.166(4) 2_566 ?
O1A C2A 1.248(7) . ?
O2A C4A 1.243(7) . ?
O3A C7A 1.254(8) . ?
O4A C9A 1.255(10) . ?
O5A N3A 1.292(6) . ?
O5A Cu2 2.166(4) 2_566 ?
N1A C11A 1.336(7) . ?
N1A C12A 1.337(7) . ?
N2A C12A 1.316(7) . ?
N2A C13A 1.334(8) . ?
N3A C17A 1.428(7) . ?
N3A C21A 1.497(8) . ?
C1A F1B 1.211(14) . ?
C1A F1C 1.228(14) . ?
C1A F2C 1.329(14) . ?
C1A F3C 1.348(16) . ?
C1A F3B 1.353(14) . ?
C1A F2B 1.390(14) . ?
C1A C2A 1.542(10) . ?
C2A C3A 1.377(9) . ?
C3A C4A 1.379(8) . ?
C4A C5A 1.519(9) . ?
C5A F5A 1.289(8) . ?
C5A F6A 1.292(8) . ?
C5A F4A 1.303(8) . ?
C6A F7A 1.249(10) . ?
C6A F8A 1.291(11) . ?
C6A F9A 1.323(11) . ?
C6A C7A 1.515(11) . ?
C7A C8A 1.363(10) . ?
C8A C9A 1.381(10) . ?
C9A C10A 1.549(18) . ?
C10A F10B 1.244(19) . ?
C10A F11C 1.33(2) . ?
C10A F10C 1.337(18) . ?
C10A F12C 1.34(2) . ?
C10A F11B 1.36(2) . ?
C10A F12B 1.37(2) . ?
C11A C14A 1.382(7) . ?
C13A C14A 1.381(8) . ?
C14A C15A 1.488(8) . ?
C15A C16A 1.387(8) . ?
C15A C20A 1.396(8) . ?
C16A C17A 1.381(8) . ?
C17A C18A 1.388(8) . ?
C18A C19A 1.365(9) . ?
C19A C20A 1.372(9) . ?
C21A C22A 1.492(10) . ?
C21A C23A 1.503(10) . ?
C21A C24A 1.560(11) . ?
F1B F2C 0.942(14) . ?
F1B F3C 1.213(16) . ?
F2B F1C 1.188(15) . ?
F2B F3C 1.263(16) . ?
F3B F1C 1.021(14) . ?
F3B F2C 1.709(15) . ?
F10B F11C 0.865(18) . ?
F10B F12B 1.56(2) . ?
F11B F12B 0.87(2) . ?
F11B F10C 1.52(2) . ?
F10C F12C 0.99(2) . ?
F11C F12C 1.59(3) . ?
